data_1547300
loop_
_publ_author_name
'Yang, Qianqian'
'Ma, Wenjing'
'Wang, Gaopeng'
'Bao, Wenli'
'Dong, Xiaoshu'
'Liang, Xuefeng'
'Zhu, Lizhi'
'Lee, Chi-Sing'

_publ_section_title
;
 Tunable Cyclization Strategy for the Synthesis of Zizaene-,
 allo-Cedrane-, seco-Kaurane-, and seco-Atesane-Type Skeletons.
;
_journal_issue 19
_journal_name_full 'Organic letters'
_journal_page_first 5324
_journal_page_last 5327
_journal_paper_doi 10.1021/acs.orglett.7b02610
_journal_volume 19
_journal_year 2017
_chemical_formula_moiety 'C18 H28 O3 Si'
_chemical_formula_sum 'C18 H28 O3 Si'
_chemical_formula_weight 320.49
_chemical_name_systematic
; 
 ? 
;
_space_group_IT_number 14
_symmetry_cell_setting monoclinic
_symmetry_space_group_name_Hall '-P 2ybc'
_symmetry_space_group_name_H-M 'P 1 21/c 1'
_atom_sites_solution_hydrogens geom
_atom_sites_solution_primary direct
_atom_sites_solution_secondary difmap
_audit_creation_method SHELXL-97
_cell_angle_alpha 90.00
_cell_angle_beta 100.001(10)
_cell_angle_gamma 90.00
_cell_formula_units_Z 4
_cell_length_a 19.273(7)
_cell_length_b 7.630(3)
_cell_length_c 12.384(5)
_cell_measurement_reflns_used 8902
_cell_measurement_temperature 296(2)
_cell_measurement_theta_max 27.58
_cell_measurement_theta_min 2.88
_cell_volume 1793.4(12)
_computing_cell_refinement 'Bruker APEX3'
_computing_data_collection 'Bruker APEX3'
_computing_data_reduction 'Bruker SAINT'
_computing_molecular_graphics 'Bruker SHELXTL'
_computing_publication_material 'Bruker SHELXTL'
_computing_structure_refinement 'SHELXL-97 (Sheldrick, 1997)'
_computing_structure_solution 'SHELXS-97 (Sheldrick, 1990)'
_diffrn_ambient_temperature 296(2)
_diffrn_measured_fraction_theta_full 0.998
_diffrn_measured_fraction_theta_max 0.998
_diffrn_measurement_device_type 'Photon-100 CMOS area detector'
_diffrn_measurement_method 'phi and omega scans'
_diffrn_radiation_monochromator graphite
_diffrn_radiation_source 'micro-focus sealed tube'
_diffrn_radiation_type MoK\a
_diffrn_radiation_wavelength 0.71073
_diffrn_reflns_av_R_equivalents 0.0645
_diffrn_reflns_av_sigmaI/netI 0.0458
_diffrn_reflns_limit_h_max 24
_diffrn_reflns_limit_h_min -23
_diffrn_reflns_limit_k_max 9
_diffrn_reflns_limit_k_min -9
_diffrn_reflns_limit_l_max 15
_diffrn_reflns_limit_l_min -15
_diffrn_reflns_number 20166
_diffrn_reflns_theta_full 26.37
_diffrn_reflns_theta_max 26.37
_diffrn_reflns_theta_min 2.88
_exptl_absorpt_coefficient_mu 0.141
_exptl_absorpt_correction_T_max 0.9860
_exptl_absorpt_correction_T_min 0.9697
_exptl_absorpt_correction_type multi-scan
_exptl_absorpt_process_details 'SAINT ver 8.34a; BRUKER SADABS'
_exptl_crystal_colour Colourless
_exptl_crystal_density_diffrn 1.187
_exptl_crystal_density_method 'not measured'
_exptl_crystal_description Plate
_exptl_crystal_F_000 696
_exptl_crystal_size_max 0.22
_exptl_crystal_size_mid 0.22
_exptl_crystal_size_min 0.10
_refine_diff_density_max 0.568
_refine_diff_density_min -0.470
_refine_diff_density_rms 0.081
_refine_ls_extinction_method none
_refine_ls_goodness_of_fit_ref 1.074
_refine_ls_hydrogen_treatment mixed
_refine_ls_matrix_type full
_refine_ls_number_parameters 210
_refine_ls_number_reflns 3664
_refine_ls_number_restraints 0
_refine_ls_restrained_S_all 1.074
_refine_ls_R_factor_all 0.1088
_refine_ls_R_factor_gt 0.0875
_refine_ls_shift/su_max 0.000
_refine_ls_shift/su_mean 0.000
_refine_ls_structure_factor_coef Fsqd
_refine_ls_weighting_details 'calc w=1/[\s^2^(Fo^2^)+(0.1012P)^2^+2.9743P] where P=(Fo^2^+2Fc^2^)/3'
_refine_ls_weighting_scheme calc
_refine_ls_wR_factor_gt 0.2212
_refine_ls_wR_factor_ref 0.2375
_reflns_number_gt 2836
_reflns_number_total 3664
_reflns_threshold_expression >2sigma(I)
_cod_data_source_file ol7b02610_si_004.cif
_cod_data_source_block PUSLCS13
_cod_depositor_comments
;
The following automatic conversions were performed:

'_symmetry_cell_setting' value 'Monoclinic' changed to 'monoclinic'
according to
/home/data/users/saulius/crontab/automatic-downloads/rss-feeds/ACS/lib/dictionaries/cif_core.dic
dictionary named 'cif_core.dic' version 2.4.2 from 2011-04-26.

Automatic conversion script
Id: cif_fix_values 4973 2017-02-22 13:04:09Z antanas 

 Adding full bibliography for 1547300--1547304.cif.
;
_cod_original_sg_symbol_H-M 'P 21/c'
_cod_database_code 1547300

loop_
_symmetry_equiv_pos_as_xyz
'x, y, z'
'-x, y+1/2, -z+1/2'
'-x, -y, -z'
'x, -y-1/2, z-1/2'

loop_
_atom_site_label
_atom_site_type_symbol
_atom_site_fract_x
_atom_site_fract_y
_atom_site_fract_z
_atom_site_U_iso_or_equiv
_atom_site_adp_type
_atom_site_occupancy
_atom_site_symmetry_multiplicity
_atom_site_calc_flag
_atom_site_refinement_flags
O1 O 0.51205(17) 0.9196(5) 0.6593(3) 0.0868(12) Uani 1 1 d .
C1 C 0.4513(2) 0.9453(6) 0.6242(3) 0.0525(10) Uani 1 1 d .
C2 C 0.4155(2) 1.1219(5) 0.6138(4) 0.0593(11) Uani 1 1 d .
H2A H 0.4348 1.1958 0.5625 0.071 Uiso 1 1 calc R
H2B H 0.4215 1.1805 0.6843 0.071 Uiso 1 1 calc R
C3 C 0.3379(2) 1.0832(5) 0.5716(4) 0.0597(11) Uani 1 1 d .
H3A H 0.3122 1.0692 0.6318 0.072 Uiso 1 1 calc R
H3B H 0.3163 1.1763 0.5239 0.072 Uiso 1 1 calc R
C4 C 0.3396(2) 0.9150(5) 0.5094(4) 0.0546(10) Uani 1 1 d .
H4A H 0.3556 0.9429 0.4405 0.065 Uiso 1 1 calc R
C5 C 0.39748(19) 0.8075(5) 0.5789(3) 0.0427(8) Uani 1 1 d .
C6 C 0.3701(2) 0.7121(5) 0.6709(3) 0.0543(10) Uani 1 1 d .
H6A H 0.4080 0.6451 0.7138 0.065 Uiso 1 1 calc R
H6B H 0.3536 0.7968 0.7191 0.065 Uiso 1 1 calc R
O2 O 0.2805(2) 0.4980(5) 0.6799(3) 0.0894(12) Uani 1 1 d .
C7 C 0.3111(2) 0.5917(5) 0.6247(3) 0.0472(9) Uani 1 1 d .
C8 C 0.2724(2) 0.8056(5) 0.4807(4) 0.0560(11) Uani 1 1 d .
H8A H 0.2518 0.8232 0.4043 0.067 Uiso 1 1 calc R
H8B H 0.2383 0.8427 0.5253 0.067 Uiso 1 1 calc R
C9 C 0.4208(2) 0.6660(6) 0.5057(4) 0.0636(12) Uani 1 1 d .
H9A H 0.4421 0.7194 0.4483 0.076 Uiso 1 1 calc R
H9B H 0.4553 0.5896 0.5485 0.076 Uiso 1 1 calc R
C10 C 0.3563(2) 0.5622(5) 0.4560(3) 0.0468(9) Uani 1 1 d .
C11 C 0.3580(3) 0.4388(7) 0.3839(4) 0.0637(12) Uani 1 1 d .
H11A H 0.318(3) 0.393(7) 0.358(4) 0.076 Uiso 1 1 d .
H11B H 0.406(3) 0.410(7) 0.360(4) 0.076 Uiso 1 1 d .
C12 C 0.28996(18) 0.6090(4) 0.5016(3) 0.0401(8) Uani 1 1 d .
O3 O 0.23435(14) 0.4961(3) 0.4621(2) 0.0521(7) Uani 1 1 d .
Si1 Si 0.15528(5) 0.51790(12) 0.39086(8) 0.0380(3) Uani 1 1 d .
C13 C 0.1591(3) 0.6039(6) 0.2524(4) 0.0693(13) Uani 1 1 d .
H13A H 0.1747 0.7236 0.2579 0.104 Uiso 1 1 calc R
H13B H 0.1131 0.5980 0.2079 0.104 Uiso 1 1 calc R
H13C H 0.1915 0.5349 0.2194 0.104 Uiso 1 1 calc R
C14 C 0.1000(2) 0.6614(6) 0.4620(4) 0.0703(13) Uani 1 1 d .
H14A H 0.1146 0.7810 0.4570 0.105 Uiso 1 1 calc R
H14B H 0.1054 0.6278 0.5377 0.105 Uiso 1 1 calc R
H14C H 0.0515 0.6496 0.4281 0.105 Uiso 1 1 calc R
C15 C 0.11879(19) 0.2896(5) 0.3808(3) 0.0447(8) Uani 1 1 d .
C16 C 0.0445(2) 0.2900(6) 0.3145(5) 0.0736(14) Uani 1 1 d .
H16A H 0.0260 0.1729 0.3101 0.110 Uiso 1 1 calc R
H16B H 0.0456 0.3330 0.2420 0.110 Uiso 1 1 calc R
H16C H 0.0149 0.3645 0.3496 0.110 Uiso 1 1 calc R
C17 C 0.1171(3) 0.2195(7) 0.4970(4) 0.0797(15) Uani 1 1 d .
H17A H 0.0986 0.1024 0.4923 0.120 Uiso 1 1 calc R
H17B H 0.0878 0.2936 0.5326 0.120 Uiso 1 1 calc R
H17C H 0.1641 0.2187 0.5386 0.120 Uiso 1 1 calc R
C18 C 0.1651(3) 0.1690(6) 0.3249(4) 0.0704(13) Uani 1 1 d .
H18A H 0.1442 0.0545 0.3159 0.106 Uiso 1 1 calc R
H18B H 0.2111 0.1607 0.3693 0.106 Uiso 1 1 calc R
H18C H 0.1692 0.2160 0.2543 0.106 Uiso 1 1 calc R

loop_
_atom_site_aniso_label
_atom_site_aniso_U_11
_atom_site_aniso_U_22
_atom_site_aniso_U_33
_atom_site_aniso_U_23
_atom_site_aniso_U_13
_atom_site_aniso_U_12
O1 0.058(2) 0.064(2) 0.126(3) -0.008(2) -0.0183(19) -0.0118(17)
C1 0.049(2) 0.047(2) 0.059(2) -0.0029(19) 0.0020(18) -0.0082(18)
C2 0.066(3) 0.038(2) 0.072(3) -0.0051(19) 0.007(2) -0.0137(19)
C3 0.062(3) 0.0296(19) 0.083(3) -0.0040(19) 0.000(2) -0.0032(17)
C4 0.060(2) 0.0345(19) 0.065(3) 0.0056(18) -0.0013(19) -0.0069(18)
C5 0.0447(19) 0.0333(17) 0.049(2) -0.0010(15) 0.0040(15) -0.0045(15)
C6 0.075(3) 0.043(2) 0.042(2) -0.0004(17) 0.0031(19) -0.009(2)
O2 0.127(3) 0.085(3) 0.065(2) -0.0037(18) 0.039(2) -0.047(2)
C7 0.063(2) 0.0330(18) 0.047(2) -0.0017(16) 0.0151(18) -0.0052(17)
C8 0.055(2) 0.0234(17) 0.081(3) 0.0035(18) -0.014(2) -0.0007(16)
C9 0.058(2) 0.062(3) 0.074(3) -0.019(2) 0.021(2) -0.009(2)
C10 0.062(2) 0.0392(19) 0.0410(19) 0.0024(16) 0.0135(17) -0.0072(17)
C11 0.079(3) 0.063(3) 0.052(2) -0.009(2) 0.019(2) -0.018(3)
C12 0.0441(18) 0.0219(15) 0.050(2) 0.0039(14) -0.0045(15) -0.0003(14)
O3 0.0484(15) 0.0243(12) 0.0776(19) 0.0011(12) -0.0058(13) -0.0056(10)
Si1 0.0460(6) 0.0263(5) 0.0406(5) -0.0005(4) 0.0046(4) -0.0012(4)
C13 0.095(3) 0.055(3) 0.055(3) 0.014(2) 0.006(2) -0.014(2)
C14 0.068(3) 0.053(3) 0.092(3) -0.026(3) 0.018(2) 0.004(2)
C15 0.051(2) 0.0330(17) 0.048(2) -0.0017(15) 0.0020(16) -0.0077(16)
C16 0.065(3) 0.052(3) 0.096(4) -0.008(3) -0.007(3) -0.015(2)
C17 0.113(4) 0.062(3) 0.065(3) 0.018(2) 0.020(3) -0.028(3)
C18 0.092(3) 0.036(2) 0.078(3) -0.016(2) 0.003(3) 0.006(2)

loop_
_atom_type_symbol
_atom_type_description
_atom_type_scat_dispersion_real
_atom_type_scat_dispersion_imag
_atom_type_scat_source
C C 0.0033 0.0016 'International Tables Vol C Tables 4.2.6.8 and 6.1.1.4'
H H 0.0000 0.0000 'International Tables Vol C Tables 4.2.6.8 and 6.1.1.4'
O O 0.0106 0.0060 'International Tables Vol C Tables 4.2.6.8 and 6.1.1.4'
Si Si 0.0817 0.0704 'International Tables Vol C Tables 4.2.6.8 and 6.1.1.4'

loop_
_geom_angle_atom_site_label_1
_geom_angle_atom_site_label_2
_geom_angle_atom_site_label_3
_geom_angle
O1 C1 C2 125.7(4)
O1 C1 C5 125.9(4)
C2 C1 C5 108.4(3)
C1 C2 C3 105.2(3)
C1 C2 H2A 110.7
C3 C2 H2A 110.7
C1 C2 H2B 110.7
C3 C2 H2B 110.7
H2A C2 H2B 108.8
C4 C3 C2 103.5(3)
C4 C3 H3A 111.1
C2 C3 H3A 111.1
C4 C3 H3B 111.1
C2 C3 H3B 111.1
H3A C3 H3B 109.0
C3 C4 C5 104.5(3)
C3 C4 C8 119.5(4)
C5 C4 C8 110.2(3)
C3 C4 H4A 107.4
C5 C4 H4A 107.4
C8 C4 H4A 107.4
C1 C5 C6 111.1(3)
C1 C5 C4 102.9(3)
C6 C5 C4 111.4(3)
C1 C5 C9 117.2(3)
C6 C5 C9 106.5(3)
C4 C5 C9 107.9(3)
C7 C6 C5 110.3(3)
C7 C6 H6A 109.6
C5 C6 H6A 109.6
C7 C6 H6B 109.6
C5 C6 H6B 109.6
H6A C6 H6B 108.1
O2 C7 C6 124.0(4)
O2 C7 C12 123.2(4)
C6 C7 C12 112.7(3)
C4 C8 C12 109.7(3)
C4 C8 H8A 109.7
C12 C8 H8A 109.7
C4 C8 H8B 109.7
C12 C8 H8B 109.7
H8A C8 H8B 108.2
C10 C9 C5 107.8(3)
C10 C9 H9A 110.2
C5 C9 H9A 110.2
C10 C9 H9B 110.2
C5 C9 H9B 110.2
H9A C9 H9B 108.5
C11 C10 C9 122.7(4)
C11 C10 C12 123.0(4)
C9 C10 C12 114.2(3)
C10 C11 H11A 115(4)
C10 C11 H11B 119(3)
H11A C11 H11B 126(5)
O3 C12 C7 110.8(3)
O3 C12 C10 111.6(3)
C7 C12 C10 104.8(3)
O3 C12 C8 114.0(3)
C7 C12 C8 105.4(3)
C10 C12 C8 109.7(3)
C12 O3 Si1 135.7(2)
O3 Si1 C13 110.7(2)
O3 Si1 C14 111.31(19)
C13 Si1 C14 110.5(3)
O3 Si1 C15 104.23(15)
C13 Si1 C15 110.1(2)
C14 Si1 C15 109.9(2)
Si1 C13 H13A 109.5
Si1 C13 H13B 109.5
H13A C13 H13B 109.5
Si1 C13 H13C 109.5
H13A C13 H13C 109.5
H13B C13 H13C 109.5
Si1 C14 H14A 109.5
Si1 C14 H14B 109.5
H14A C14 H14B 109.5
Si1 C14 H14C 109.5
H14A C14 H14C 109.5
H14B C14 H14C 109.5
C16 C15 C18 109.0(4)
C16 C15 C17 109.6(4)
C18 C15 C17 108.8(4)
C16 C15 Si1 109.9(3)
C18 C15 Si1 110.3(3)
C17 C15 Si1 109.2(3)
C15 C16 H16A 109.5
C15 C16 H16B 109.5
H16A C16 H16B 109.5
C15 C16 H16C 109.5
H16A C16 H16C 109.5
H16B C16 H16C 109.5
C15 C17 H17A 109.5
C15 C17 H17B 109.5
H17A C17 H17B 109.5
C15 C17 H17C 109.5
H17A C17 H17C 109.5
H17B C17 H17C 109.5
C15 C18 H18A 109.5
C15 C18 H18B 109.5
H18A C18 H18B 109.5
C15 C18 H18C 109.5
H18A C18 H18C 109.5
H18B C18 H18C 109.5

loop_
_geom_bond_atom_site_label_1
_geom_bond_atom_site_label_2
_geom_bond_distance
O1 C1 1.192(5)
C1 C2 1.509(6)
C1 C5 1.515(5)
C2 C3 1.526(6)
C2 H2A 0.9700
C2 H2B 0.9700
C3 C4 1.500(6)
C3 H3A 0.9700
C3 H3B 0.9700
C4 C5 1.525(5)
C4 C8 1.530(5)
C4 H4A 0.9800
C5 C6 1.521(5)
C5 C9 1.527(5)
C6 C7 1.497(5)
C6 H6A 0.9700
C6 H6B 0.9700
O2 C7 1.211(5)
C7 C12 1.513(5)
C8 C12 1.550(5)
C8 H8A 0.9700
C8 H8B 0.9700
C9 C10 1.512(6)
C9 H9A 0.9700
C9 H9B 0.9700
C10 C11 1.302(6)
C10 C12 1.527(5)
C11 H11A 0.85(5)
C11 H11B 1.04(5)
C12 O3 1.396(4)
O3 Si1 1.631(3)
Si1 C13 1.850(4)
Si1 C14 1.853(4)
Si1 C15 1.875(4)
C13 H13A 0.9600
C13 H13B 0.9600
C13 H13C 0.9600
C14 H14A 0.9600
C14 H14B 0.9600
C14 H14C 0.9600
C15 C16 1.522(6)
C15 C18 1.529(6)
C15 C17 1.541(6)
C16 H16A 0.9600
C16 H16B 0.9600
C16 H16C 0.9600
C17 H17A 0.9600
C17 H17B 0.9600
C17 H17C 0.9600
C18 H18A 0.9600
C18 H18B 0.9600
C18 H18C 0.9600

loop_
_geom_hbond_atom_site_label_D
_geom_hbond_atom_site_label_H
_geom_hbond_atom_site_label_A
_geom_hbond_distance_DH
_geom_hbond_distance_HA
_geom_hbond_distance_DA
_geom_hbond_angle_DHA
_geom_hbond_site_symmetry_A
C6 H6A O1 0.97 2.64 3.592(5) 167.3 2_646

loop_
_geom_torsion_atom_site_label_1
_geom_torsion_atom_site_label_2
_geom_torsion_atom_site_label_3
_geom_torsion_atom_site_label_4
_geom_torsion
O1 C1 C2 C3 -176.6(5)
C5 C1 C2 C3 5.3(5)
C1 C2 C3 C4 -27.5(5)
C2 C3 C4 C5 39.6(4)
C2 C3 C4 C8 163.3(4)
O1 C1 C5 C6 81.1(6)
C2 C1 C5 C6 -100.7(4)
O1 C1 C5 C4 -159.6(5)
C2 C1 C5 C4 18.5(4)
O1 C1 C5 C9 -41.5(6)
C2 C1 C5 C9 136.6(4)
C3 C4 C5 C1 -35.9(4)
C8 C4 C5 C1 -165.4(4)
C3 C4 C5 C6 83.2(4)
C8 C4 C5 C6 -46.4(5)
C3 C4 C5 C9 -160.3(3)
C8 C4 C5 C9 70.1(4)
C1 C5 C6 C7 173.4(3)
C4 C5 C6 C7 59.3(4)
C9 C5 C6 C7 -58.0(4)
C5 C6 C7 O2 178.8(4)
C5 C6 C7 C12 -5.4(5)
C3 C4 C8 C12 -137.1(4)
C5 C4 C8 C12 -16.2(5)
C1 C5 C9 C10 -171.0(3)
C6 C5 C9 C10 64.0(4)
C4 C5 C9 C10 -55.7(4)
C5 C9 C10 C11 175.5(4)
C5 C9 C10 C12 -7.2(5)
O2 C7 C12 O3 -3.5(5)
C6 C7 C12 O3 -179.3(3)
O2 C7 C12 C10 -124.0(4)
C6 C7 C12 C10 60.2(4)
O2 C7 C12 C8 120.3(4)
C6 C7 C12 C8 -55.6(4)
C11 C10 C12 O3 4.0(5)
C9 C10 C12 O3 -173.3(3)
C11 C10 C12 C7 124.0(4)
C9 C10 C12 C7 -53.3(4)
C11 C10 C12 C8 -123.2(4)
C9 C10 C12 C8 59.4(4)
C4 C8 C12 O3 -170.6(3)
C4 C8 C12 C7 67.7(4)
C4 C8 C12 C10 -44.7(5)
C7 C12 O3 Si1 123.6(4)
C10 C12 O3 Si1 -120.0(3)
C8 C12 O3 Si1 5.0(6)
C12 O3 Si1 C13 62.9(4)
C12 O3 Si1 C14 -60.4(4)
C12 O3 Si1 C15 -178.8(4)
O3 Si1 C15 C16 -179.4(3)
C13 Si1 C15 C16 -60.7(4)
C14 Si1 C15 C16 61.2(4)
O3 Si1 C15 C18 -59.2(3)
C13 Si1 C15 C18 59.6(3)
C14 Si1 C15 C18 -178.6(3)
O3 Si1 C15 C17 60.4(3)
C13 Si1 C15 C17 179.1(3)
C14 Si1 C15 C17 -59.0(4)
